data_1558165
loop_
_publ_author_name
'Gonz\'alez-Fern\'andez, Rebeca'
'\'Alvarez, Daniel'
'Crochet, Pascale'
'Cadierno, Victorio'
'Men\'endez, M. Isabel'
'L\'opez, Ram\'on'

_publ_section_title
;
 Catalytic hydration of cyanamides with phosphinous acid-based
 ruthenium(ii) and osmium(ii) complexes: scope and mechanistic insights
;
_journal_issue 12
_journal_name_full 'Catalysis Science &amp; Technology'
_journal_page_first 4084
_journal_page_last 4098
_journal_paper_doi 10.1039/D0CY00523A
_journal_volume 10
_journal_year 2020
_chemical_formula_moiety 'C17 H31 N2 O1 Cl1 F6 P1 Ru1 Sb1'
_chemical_formula_sum 'C17 H31 Cl F6 N2 O P Ru Sb'
_chemical_formula_weight 682.68
_space_group_crystal_system monoclinic
_space_group_IT_number 14
_space_group_name_Hall '-P 2yn'
_space_group_name_H-M_alt 'P 1 21/n 1'
_atom_sites_solution_hydrogens geom
_audit_creation_method SHELXL-2014
_audit_update_record
;
2020-03-11 deposited with the CCDC.	2020-06-01 downloaded from the CCDC.
;
_cell_angle_alpha 90
_cell_angle_beta 105.025(4)
_cell_angle_gamma 90
_cell_formula_units_Z 4
_cell_length_a 8.3717(3)
_cell_length_b 21.5740(6)
_cell_length_c 14.8558(6)
_cell_measurement_reflns_used 6523
_cell_measurement_temperature 150(2)
_cell_measurement_theta_max 69.3820
_cell_measurement_theta_min 3.6760
_cell_volume 2591.39(16)
_computing_structure_refinement 'SHELXL-2014 (Sheldrick, 2014)'
_diffrn_ambient_temperature 150(2)
_diffrn_detector_area_resol_mean 8.2640
_diffrn_measured_fraction_theta_full 0.996
_diffrn_measured_fraction_theta_max 0.979
_diffrn_measurement_device_type 'Xcalibur, Onyx, Nova'
_diffrn_radiation_type CuK\a
_diffrn_radiation_wavelength 1.54184
_diffrn_reflns_av_R_equivalents 0.0483
_diffrn_reflns_av_unetI/netI 0.0470
_diffrn_reflns_Laue_measured_fraction_full 0.996
_diffrn_reflns_Laue_measured_fraction_max 0.979
_diffrn_reflns_limit_h_max 7
_diffrn_reflns_limit_h_min -10
_diffrn_reflns_limit_k_max 26
_diffrn_reflns_limit_k_min -15
_diffrn_reflns_limit_l_max 17
_diffrn_reflns_limit_l_min -17
_diffrn_reflns_number 13035
_diffrn_reflns_point_group_measured_fraction_full 0.996
_diffrn_reflns_point_group_measured_fraction_max 0.979
_diffrn_reflns_theta_full 67.684
_diffrn_reflns_theta_max 69.807
_diffrn_reflns_theta_min 3.700
_diffrn_source 'micro-focus sealed X-ray tube'
_exptl_absorpt_coefficient_mu 15.020
_exptl_absorpt_correction_T_max 1.00000
_exptl_absorpt_correction_T_min 0.30378
_exptl_absorpt_correction_type multi-scan
_exptl_absorpt_process_details
;
CrysAlisPro 1.171.38.43 (Rigaku Oxford Diffraction, 2015)
Empirical absorption correction using spherical harmonics,
 implemented in SCALE3 ABSPACK scaling algorithm.
;
_exptl_crystal_colour yellow
_exptl_crystal_density_diffrn 1.750
_exptl_crystal_description plate
_exptl_crystal_F_000 1344
_exptl_crystal_size_max 0.25
_exptl_crystal_size_mid 0.15
_exptl_crystal_size_min 0.03
_refine_diff_density_max 2.278
_refine_diff_density_min -1.437
_refine_diff_density_rms 0.147
_refine_ls_extinction_method none
_refine_ls_goodness_of_fit_ref 1.043
_refine_ls_hydrogen_treatment constr
_refine_ls_matrix_type full
_refine_ls_number_parameters 279
_refine_ls_number_reflns 4791
_refine_ls_number_restraints 0
_refine_ls_restrained_S_all 1.043
_refine_ls_R_factor_all 0.0705
_refine_ls_R_factor_gt 0.0584
_refine_ls_shift/su_max 0.001
_refine_ls_shift/su_mean 0.000
_refine_ls_structure_factor_coef Fsqd
_refine_ls_weighting_details 'w=1/[\s^2^(Fo^2^)+(0.0720P)^2^+16.1734P] where P=(Fo^2^+2Fc^2^)/3'
_refine_ls_weighting_scheme calc
_refine_ls_wR_factor_gt 0.1477
_refine_ls_wR_factor_ref 0.1647
_reflns_Friedel_coverage 0.000
_reflns_number_gt 3983
_reflns_number_total 4791
_reflns_threshold_expression 'I > 2\s(I)'
_cod_data_source_file d0cy00523a2.cif
_cod_data_source_block 5b
_cod_depositor_comments
;Adding full bibliography for 1558164--1558165.cif.

 Adding full bibliography for 1558164--1558165.cif.
;
_cod_original_sg_symbol_H-M 'P 21/n'
_cod_database_code 1558165
_shelx_space_group_comment
;
The symmetry employed for this shelxl refinement is uniquely defined
by the following loop, which should always be used as a source of
symmetry information in preference to the above space-group names.
They are only intended as comments.
;
_shelxl_version_number 2014-3

loop_
_space_group_symop_operation_xyz
'x, y, z'
'-x+1/2, y+1/2, -z+1/2'
'-x, -y, -z'
'x-1/2, -y-1/2, z-1/2'

loop_
_atom_site_label
_atom_site_type_symbol
_atom_site_fract_x
_atom_site_fract_y
_atom_site_fract_z
_atom_site_U_iso_or_equiv
_atom_site_adp_type
_atom_site_occupancy
_atom_site_site_symmetry_order
_atom_site_calc_flag
_atom_site_refinement_flags_posn
_atom_site_refinement_flags_adp
_atom_site_refinement_flags_occupancy
_atom_site_disorder_assembly
_atom_site_disorder_group
Sb1 Sb 0.33452(8) 0.86913(3) 0.15200(5) 0.0629(2) Uani 1 1 d . . . . .
Ru1 Ru 0.97568(7) 0.61086(2) 0.14035(4) 0.03778(19) Uani 1 1 d . . . . .
Cl1 Cl 0.7617(3) 0.59776(10) -0.00130(14) 0.0534(5) Uani 1 1 d . . . . .
O1 O 0.8796(7) 0.7145(3) 0.2698(4) 0.0523(14) Uani 1 1 d . . . . .
N1 N 0.8402(9) 0.5521(3) 0.2012(5) 0.0502(16) Uani 1 1 d . . . . .
F6 F 0.1209(10) 0.8461(5) 0.1474(7) 0.132(3) Uani 1 1 d . . . . .
F4 F 0.4051(13) 0.8066(4) 0.2423(9) 0.165(5) Uani 1 1 d . . . . .
C4 C 1.1800(10) 0.6756(4) 0.1794(6) 0.0503(19) Uani 1 1 d . . . . .
H4 H 1.1743 0.7181 0.1952 0.060 Uiso 1 1 calc R U . . .
C14 C 0.7935(11) 0.7537(4) 0.0902(7) 0.057(2) Uani 1 1 d . . . . .
H14A H 0.7269 0.7864 0.1084 0.086 Uiso 1 1 calc R U . . .
H14B H 0.7420 0.7409 0.0259 0.086 Uiso 1 1 calc R U . . .
H14C H 0.9051 0.7694 0.0946 0.086 Uiso 1 1 calc R U . . .
C13 C 0.6865(16) 0.4894(6) 0.3718(8) 0.083(3) Uani 1 1 d . . . . .
H13A H 0.7329 0.4486 0.3925 0.125 Uiso 1 1 calc R U . . .
H13B H 0.5844 0.4955 0.3913 0.125 Uiso 1 1 calc R U . . .
H13C H 0.7666 0.5216 0.3997 0.125 Uiso 1 1 calc R U . . .
C3 C 1.1616(10) 0.6592(4) 0.0860(6) 0.0496(19) Uani 1 1 d . . . . .
H3 H 1.1431 0.6905 0.0394 0.060 Uiso 1 1 calc R U . . .
C6 C 1.2082(10) 0.5673(4) 0.2227(6) 0.051(2) Uani 1 1 d . . . . .
H6 H 1.2207 0.5354 0.2680 0.061 Uiso 1 1 calc R U . . .
N2 N 0.6501(10) 0.4932(4) 0.2701(5) 0.0577(18) Uani 1 1 d . . . . .
C5 C 1.2072(9) 0.6297(4) 0.2516(6) 0.0477(19) Uani 1 1 d . . . . .
F5 F 0.320(2) 0.8099(7) 0.0613(11) 0.237(8) Uani 1 1 d . . . . .
C11 C 0.7547(10) 0.5236(4) 0.2341(6) 0.0471(18) Uani 1 1 d . . . . .
C16 C 0.8020(11) 0.7618(5) 0.3109(8) 0.075(3) Uani 1 1 d . . . . .
H16A H 0.6971 0.7460 0.3212 0.091 Uiso 1 1 calc R U . . .
H16B H 0.7758 0.7978 0.2683 0.091 Uiso 1 1 calc R U . . .
C17 C 0.9127(15) 0.7814(6) 0.4003(8) 0.083(3) Uani 1 1 d . . . . .
H17A H 0.9440 0.7452 0.4409 0.125 Uiso 1 1 calc R U . . .
H17B H 0.8556 0.8115 0.4303 0.125 Uiso 1 1 calc R U . . .
H17C H 1.0122 0.8004 0.3893 0.125 Uiso 1 1 calc R U . . .
C2 C 1.1706(10) 0.5957(4) 0.0602(6) 0.053(2) Uani 1 1 d . . . . .
C7 C 1.1911(10) 0.5507(4) 0.1271(6) 0.051(2) Uani 1 1 d . . . . .
H7 H 1.1940 0.5083 0.1102 0.062 Uiso 1 1 calc R U . . .
C1 C 1.1446(14) 0.5787(5) -0.0416(7) 0.073(3) Uani 1 1 d . . . . .
H1A H 1.0970 0.5370 -0.0524 0.109 Uiso 1 1 calc R U . . .
H1B H 1.2510 0.5795 -0.0576 0.109 Uiso 1 1 calc R U . . .
H1C H 1.0690 0.6085 -0.0806 0.109 Uiso 1 1 calc R U . . .
F2 F 0.259(2) 0.9295(5) 0.0691(9) 0.215(7) Uani 1 1 d . . . . .
C8 C 1.2358(11) 0.6475(5) 0.3519(6) 0.061(2) Uani 1 1 d . . . . .
H8 H 1.1878 0.6899 0.3532 0.074 Uiso 1 1 calc R U . . .
C10 C 1.156(2) 0.6067(6) 0.4072(8) 0.114(6) Uani 1 1 d . . . . .
H10A H 1.0379 0.6028 0.3759 0.171 Uiso 1 1 calc R U . . .
H10B H 1.1690 0.6245 0.4693 0.171 Uiso 1 1 calc R U . . .
H10C H 1.2077 0.5656 0.4129 0.171 Uiso 1 1 calc R U . . .
C12 C 0.5633(14) 0.4413(6) 0.2174(9) 0.084(3) Uani 1 1 d . . . . .
H12A H 0.5287 0.4523 0.1512 0.126 Uiso 1 1 calc R U . . .
H12B H 0.4657 0.4314 0.2395 0.126 Uiso 1 1 calc R U . . .
H12C H 0.6369 0.4053 0.2259 0.126 Uiso 1 1 calc R U . . .
C15 C 0.5934(11) 0.6685(4) 0.1598(7) 0.059(2) Uani 1 1 d . . . . .
H15A H 0.5897 0.6392 0.2096 0.088 Uiso 1 1 calc R U . . .
H15B H 0.5431 0.6495 0.0991 0.088 Uiso 1 1 calc R U . . .
H15C H 0.5321 0.7062 0.1668 0.088 Uiso 1 1 calc R U . . .
F1 F 0.5499(14) 0.8852(7) 0.1609(13) 0.207(7) Uani 1 1 d . . . . .
P1 P 0.8056(2) 0.68830(9) 0.16665(14) 0.0428(4) Uani 1 1 d . . . . .
C9 C 1.4226(16) 0.6534(11) 0.3914(10) 0.142(8) Uani 1 1 d . . . . .
H9A H 1.4472 0.6640 0.4577 0.213 Uiso 1 1 calc R U . . .
H9B H 1.4648 0.6861 0.3580 0.213 Uiso 1 1 calc R U . . .
H9C H 1.4757 0.6140 0.3838 0.213 Uiso 1 1 calc R U . . .
F3 F 0.3372(13) 0.9235(4) 0.2471(6) 0.124(3) Uani 1 1 d . . . . .

loop_
_atom_site_aniso_label
_atom_site_aniso_U_11
_atom_site_aniso_U_22
_atom_site_aniso_U_33
_atom_site_aniso_U_23
_atom_site_aniso_U_13
_atom_site_aniso_U_12
Sb1 0.0498(4) 0.0479(4) 0.0935(5) -0.0167(3) 0.0230(3) -0.0010(2)
Ru1 0.0359(3) 0.0309(3) 0.0478(3) -0.0015(2) 0.0133(2) -0.0042(2)
Cl1 0.0485(11) 0.0561(11) 0.0510(10) -0.0082(8) 0.0050(8) -0.0049(9)
O1 0.049(3) 0.050(3) 0.056(3) -0.012(3) 0.011(3) 0.007(3)
N1 0.062(4) 0.040(3) 0.054(4) 0.003(3) 0.024(3) -0.002(3)
F6 0.075(5) 0.145(8) 0.170(8) -0.006(7) 0.020(5) -0.033(5)
F4 0.131(8) 0.082(6) 0.250(13) 0.034(7) -0.007(8) 0.000(5)
C4 0.043(4) 0.036(4) 0.077(6) -0.006(4) 0.024(4) -0.014(3)
C14 0.049(5) 0.041(4) 0.077(6) 0.007(4) 0.009(4) 0.003(4)
C13 0.085(8) 0.102(9) 0.070(6) 0.026(6) 0.036(6) 0.013(7)
C3 0.038(4) 0.052(5) 0.061(5) 0.004(4) 0.017(4) -0.019(4)
C6 0.038(4) 0.046(4) 0.062(5) 0.001(4) 0.000(4) 0.011(3)
N2 0.059(5) 0.057(4) 0.065(4) 0.011(3) 0.030(4) -0.003(4)
C5 0.029(4) 0.054(5) 0.052(4) -0.007(3) -0.004(3) 0.000(3)
F5 0.295(19) 0.213(14) 0.219(14) -0.138(12) 0.094(13) 0.008(13)
C11 0.051(5) 0.038(4) 0.060(5) 0.009(3) 0.027(4) 0.000(3)
C16 0.040(5) 0.084(7) 0.092(7) -0.034(6) -0.001(5) 0.019(5)
C17 0.084(8) 0.080(7) 0.077(7) -0.025(6) 0.005(6) 0.020(6)
C2 0.040(4) 0.064(5) 0.062(5) -0.013(4) 0.025(4) -0.014(4)
C7 0.040(4) 0.040(4) 0.078(6) -0.010(4) 0.021(4) 0.001(3)
C1 0.077(7) 0.083(7) 0.071(6) -0.020(5) 0.041(5) -0.020(6)
F2 0.269(16) 0.141(9) 0.169(10) 0.095(8) -0.061(10) -0.051(10)
C8 0.047(5) 0.073(6) 0.059(5) -0.011(5) 0.004(4) 0.015(4)
C10 0.216(19) 0.071(8) 0.059(6) 0.001(6) 0.043(9) 0.014(9)
C12 0.062(6) 0.083(8) 0.118(9) -0.011(7) 0.041(6) -0.025(6)
C15 0.051(5) 0.057(5) 0.073(6) -0.009(4) 0.023(4) -0.002(4)
F1 0.097(7) 0.224(14) 0.335(19) 0.021(13) 0.120(10) -0.017(8)
P1 0.0360(10) 0.0368(9) 0.0547(11) -0.0018(8) 0.0104(8) 0.0009(8)
C9 0.067(8) 0.25(2) 0.089(9) -0.073(12) -0.023(7) 0.032(11)
F3 0.154(8) 0.089(5) 0.117(6) -0.040(5) 0.013(5) 0.002(5)

loop_
_atom_type_symbol
_atom_type_description
_atom_type_scat_dispersion_real
_atom_type_scat_dispersion_imag
_atom_type_scat_source
C C 0.0181 0.0091 'International Tables Vol C Tables 4.2.6.8 and 6.1.1.4'
H H 0.0000 0.0000 'International Tables Vol C Tables 4.2.6.8 and 6.1.1.4'
N N 0.0311 0.0180 'International Tables Vol C Tables 4.2.6.8 and 6.1.1.4'
O O 0.0492 0.0322 'International Tables Vol C Tables 4.2.6.8 and 6.1.1.4'
F F 0.0727 0.0534 'International Tables Vol C Tables 4.2.6.8 and 6.1.1.4'
P P 0.2955 0.4335 'International Tables Vol C Tables 4.2.6.8 and 6.1.1.4'
Cl Cl 0.3639 0.7018 'International Tables Vol C Tables 4.2.6.8 and 6.1.1.4'
Ru Ru 0.0552 3.2960 'International Tables Vol C Tables 4.2.6.8 and 6.1.1.4'
Sb Sb -0.0562 5.8946 'International Tables Vol C Tables 4.2.6.8 and 6.1.1.4'

loop_
_geom_angle_atom_site_label_1
_geom_angle_atom_site_label_2
_geom_angle_atom_site_label_3
_geom_angle
_geom_angle_site_symmetry_1
_geom_angle_site_symmetry_3
_geom_angle_publ_flag
F2 Sb1 F1 94.6(7) . . ?
F2 Sb1 F3 89.7(6) . . ?
F1 Sb1 F3 90.5(6) . . ?
F2 Sb1 F5 93.3(8) . . ?
F1 Sb1 F5 93.6(8) . . ?
F3 Sb1 F5 174.7(7) . . ?
F2 Sb1 F6 90.1(6) . . ?
F1 Sb1 F6 175.0(6) . . ?
F3 Sb1 F6 91.1(5) . . ?
F5 Sb1 F6 84.6(7) . . ?
F2 Sb1 F4 176.9(7) . . ?
F1 Sb1 F4 87.8(6) . . ?
F3 Sb1 F4 88.3(5) . . ?
F5 Sb1 F4 88.5(7) . . ?
F6 Sb1 F4 87.5(5) . . ?
N1 Ru1 C4 139.9(3) . . ?
N1 Ru1 C3 168.0(3) . . ?
C4 Ru1 C3 37.5(3) . . ?
N1 Ru1 C6 90.1(3) . . ?
C4 Ru1 C6 66.9(3) . . ?
C3 Ru1 C6 78.5(3) . . ?
N1 Ru1 C5 105.0(3) . . ?
C4 Ru1 C5 38.0(3) . . ?
C3 Ru1 C5 67.9(3) . . ?
C6 Ru1 C5 37.0(3) . . ?
N1 Ru1 C7 103.1(3) . . ?
C4 Ru1 C7 78.6(3) . . ?
C3 Ru1 C7 65.5(3) . . ?
C6 Ru1 C7 37.3(3) . . ?
C5 Ru1 C7 67.2(3) . . ?
N1 Ru1 C2 133.7(3) . . ?
C4 Ru1 C2 67.0(3) . . ?
C3 Ru1 C2 37.2(3) . . ?
C6 Ru1 C2 65.4(3) . . ?
C5 Ru1 C2 79.1(3) . . ?
C7 Ru1 C2 35.0(3) . . ?
N1 Ru1 P1 86.4(2) . . ?
C4 Ru1 P1 88.1(2) . . ?
C3 Ru1 P1 104.3(2) . . ?
C6 Ru1 P1 135.1(2) . . ?
C5 Ru1 P1 101.5(2) . . ?
C7 Ru1 P1 166.6(2) . . ?
C2 Ru1 P1 138.9(3) . . ?
N1 Ru1 Cl1 86.7(2) . . ?
C4 Ru1 Cl1 131.9(2) . . ?
C3 Ru1 Cl1 99.9(2) . . ?
C6 Ru1 Cl1 141.4(2) . . ?
C5 Ru1 Cl1 167.7(2) . . ?
C7 Ru1 Cl1 106.6(2) . . ?
C2 Ru1 Cl1 89.9(2) . . ?
P1 Ru1 Cl1 83.11(7) . . ?
C16 O1 P1 123.8(5) . . ?
C11 N1 Ru1 173.8(7) . . ?
C3 C4 C5 121.5(7) . . ?
C3 C4 Ru1 72.3(4) . . ?
C5 C4 Ru1 73.5(4) . . ?
C4 C3 C2 120.5(8) . . ?
C4 C3 Ru1 70.2(4) . . ?
C2 C3 Ru1 74.6(4) . . ?
C5 C6 C7 122.1(8) . . ?
C5 C6 Ru1 72.0(4) . . ?
C7 C6 Ru1 73.3(5) . . ?
C11 N2 C12 117.4(8) . . ?
C11 N2 C13 117.7(9) . . ?
C12 N2 C13 117.1(9) . . ?
C6 C5 C4 116.3(8) . . ?
C6 C5 C8 122.3(8) . . ?
C4 C5 C8 121.4(8) . . ?
C6 C5 Ru1 71.0(4) . . ?
C4 C5 Ru1 68.5(4) . . ?
C8 C5 Ru1 131.9(6) . . ?
N1 C11 N2 176.9(9) . . ?
O1 C16 C17 109.9(8) . . ?
C7 C2 C3 119.4(8) . . ?
C7 C2 C1 120.7(9) . . ?
C3 C2 C1 119.7(9) . . ?
C7 C2 Ru1 72.2(5) . . ?
C3 C2 Ru1 68.2(4) . . ?
C1 C2 Ru1 128.2(6) . . ?
C2 C7 C6 120.1(8) . . ?
C2 C7 Ru1 72.8(5) . . ?
C6 C7 Ru1 69.5(4) . . ?
C10 C8 C5 114.9(9) . . ?
C10 C8 C9 113.7(12) . . ?
C5 C8 C9 106.7(9) . . ?
O1 P1 C14 105.8(4) . . ?
O1 P1 C15 105.6(4) . . ?
C14 P1 C15 104.8(4) . . ?
O1 P1 Ru1 108.5(2) . . ?
C14 P1 Ru1 113.6(3) . . ?
C15 P1 Ru1 117.6(3) . . ?

loop_
_geom_bond_atom_site_label_1
_geom_bond_atom_site_label_2
_geom_bond_distance
_geom_bond_site_symmetry_2
_geom_bond_publ_flag
Sb1 F2 1.792(9) . ?
Sb1 F1 1.807(10) . ?
Sb1 F3 1.832(8) . ?
Sb1 F5 1.837(10) . ?
Sb1 F6 1.840(8) . ?
Sb1 F4 1.886(10) . ?
Ru1 N1 2.060(7) . ?
Ru1 C4 2.168(7) . ?
Ru1 C3 2.195(7) . ?
Ru1 C6 2.221(7) . ?
Ru1 C5 2.234(7) . ?
Ru1 C7 2.271(8) . ?
Ru1 C2 2.279(8) . ?
Ru1 P1 2.293(2) . ?
Ru1 Cl1 2.4004(19) . ?
O1 C16 1.430(11) . ?
O1 P1 1.600(6) . ?
N1 C11 1.144(10) . ?
C4 C3 1.401(12) . ?
C4 C5 1.434(12) . ?
C14 P1 1.797(9) . ?
C13 N2 1.464(13) . ?
C3 C2 1.430(13) . ?
C6 C5 1.414(11) . ?
C6 C7 1.436(13) . ?
N2 C11 1.314(10) . ?
N2 C12 1.448(13) . ?
C5 C8 1.496(12) . ?
C16 C17 1.470(14) . ?
C2 C7 1.368(13) . ?
C2 C1 1.516(13) . ?
C8 C10 1.478(18) . ?
C8 C9 1.527(16) . ?
C15 P1 1.804(9) . ?
